data_4063916
loop_
_publ_author_name
'Mikhel, Igor S.'
'Garland, Michael'
'Hopewell, Jonathan'
'Mastroianni, Sergio'
'McMullin, Claire L.'
'Orpen, A. Guy'
'Pringle, Paul G.'

_publ_section_title
;
 Cage Phosphinites: Ligands for Efficient Nickel-Catalyzed Hydrocyanation
 of 3-Pentenenitrile
;
_journal_issue 5
_journal_name_full Organometallics
_journal_page_first 974
_journal_paper_doi 10.1021/om101023e
_journal_volume 30
_journal_year 2011
_chemical_formula_moiety 'C28 H40 Cl2 O8 P2 Pt, 2(C H2 Cl2)'
_chemical_formula_sum 'C30 H44 Cl6 O8 P2 Pt'
_chemical_formula_weight 1002.38
_chemical_name_systematic
; 
 ? 
;
_space_group_IT_number 14
_symmetry_cell_setting monoclinic
_symmetry_space_group_name_Hall '-P 2ybc'
_symmetry_space_group_name_H-M 'P 1 21/c 1'
_atom_sites_solution_hydrogens geom
_atom_sites_solution_primary direct
_atom_sites_solution_secondary difmap
_audit_creation_method SHELXL-97
_cell_angle_alpha 90.00
_cell_angle_beta 111.651(3)
_cell_angle_gamma 90.00
_cell_formula_units_Z 4
_cell_length_a 13.6458(5)
_cell_length_b 18.4717(7)
_cell_length_c 15.8687(7)
_cell_measurement_reflns_used 42349
_cell_measurement_temperature 100(2)
_cell_measurement_theta_max 27.57
_cell_measurement_theta_min 2.60
_cell_volume 3717.7(3)
_computing_cell_refinement 'Apex II (Bruker-AXS, 2007)'
_computing_data_collection 'Apex II (Bruker-AXS, 2007)'
_computing_data_reduction
; 
 SAINT v7.34A (Bruker-AXS, 2007) & XPREP v2005/4 (Bruker-AXS, 2005) 
;
_computing_structure_refinement 'SHELXL-97 (Sheldrick, 1997)'
_computing_structure_solution 'SHELXS-97 (Sheldrick, 1990)'
_diffrn_ambient_temperature 100(2)
_diffrn_detector 'CCD plate'
_diffrn_detector_area_resol_mean 8.366
_diffrn_detector_type 'Bruker-AXS SMART APEX'
_diffrn_measured_fraction_theta_full 0.993
_diffrn_measured_fraction_theta_max 0.993
_diffrn_measurement_details 'frames, 0.3\% width'
_diffrn_measurement_device 'four-circle diffractometer'
_diffrn_measurement_device_type 'Bruker-AXS Kappa'
_diffrn_measurement_method '\w & \f scans'
_diffrn_measurement_specimen_support
; 
glass fibre 
;
_diffrn_radiation_collimation '0.5 mm double pinhole'
_diffrn_radiation_monochromator graphite
_diffrn_radiation_probe x-ray
_diffrn_radiation_type 'Mo K\a'
_diffrn_radiation_wavelength 0.71074
_diffrn_reflns_av_R_equivalents 0.0901
_diffrn_reflns_av_sigmaI/netI 0.0725
_diffrn_reflns_limit_h_max 17
_diffrn_reflns_limit_h_min -17
_diffrn_reflns_limit_k_max 23
_diffrn_reflns_limit_k_min -23
_diffrn_reflns_limit_l_max 20
_diffrn_reflns_limit_l_min -18
_diffrn_reflns_number 41430
_diffrn_reflns_theta_full 27.57
_diffrn_reflns_theta_max 27.57
_diffrn_reflns_theta_min 1.77
_diffrn_source 'sealed X-ray tube'
_diffrn_source_current 40
_diffrn_source_power 2
_diffrn_source_size '0.4 x 8 mm fine focus'
_diffrn_source_target Mo
_diffrn_source_type 'Bruker-AXS KFF Mo 2K 90\% Ceramic'
_diffrn_source_voltage 50
_exptl_absorpt_coefficient_mu 4.338
_exptl_absorpt_correction_T_max 0.9395
_exptl_absorpt_correction_T_min 0.5488
_exptl_absorpt_correction_type multi-scan
_exptl_absorpt_process_details 'SADABS 2007/2 (Sheldrick, G.M., 2007)'
_exptl_crystal_colour colourless
_exptl_crystal_density_diffrn 1.791
_exptl_crystal_density_method 'not measured'
_exptl_crystal_description plate
_exptl_crystal_F_000 1992
_exptl_crystal_size_max 0.156
_exptl_crystal_size_mid 0.111
_exptl_crystal_size_min 0.015
_refine_diff_density_max 4.029
_refine_diff_density_min -3.218
_refine_diff_density_rms 0.246
_refine_ls_extinction_method none
_refine_ls_goodness_of_fit_ref 1.048
_refine_ls_hydrogen_treatment constr
_refine_ls_matrix_type full
_refine_ls_number_parameters 436
_refine_ls_number_reflns 8529
_refine_ls_number_restraints 1
_refine_ls_restrained_S_all 1.050
_refine_ls_R_factor_all 0.0814
_refine_ls_R_factor_gt 0.0533
_refine_ls_shift/su_max 0.012
_refine_ls_shift/su_mean 0.000
_refine_ls_structure_factor_coef Fsqd
_refine_ls_weighting_details 'calc w=1/[\s^2^(Fo^2^)+(0.0816P)^2^+16.0324P] where P=(Fo^2^+2Fc^2^)/3'
_refine_ls_weighting_scheme calc
_refine_ls_wR_factor_gt 0.1344
_refine_ls_wR_factor_ref 0.1519
_reflns_number_gt 6299
_reflns_number_total 8529
_reflns_threshold_expression >2sigma(I)
_cod_data_source_file om101023e_si_001.cif
_cod_data_source_block migl7_pt_p21c
_cod_depositor_comments
;
The following automatic conversions were performed:

'_diffrn_radiation_probe' value 'X-ray' changed to 'x-ray' according
to /home/saulius/struct/CIF-dictionaries/cif_core.dic dictionary
named 'cif_core.dic' version 2.4.1 from 2010-06-29.

Automatic conversion script
Id: cif_fix_values 1715 2011-07-08 13:25:40Z adriana 
;
_cod_original_sg_symbol_H-M 'P 21/c'
_cod_database_code 4063916

loop_
_symmetry_equiv_pos_as_xyz
'x, y, z'
'-x, y+1/2, -z+1/2'
'-x, -y, -z'
'x, -y-1/2, z-1/2'

loop_
_atom_site_label
_atom_site_type_symbol
_atom_site_fract_x
_atom_site_fract_y
_atom_site_fract_z
_atom_site_U_iso_or_equiv
_atom_site_adp_type
_atom_site_occupancy
_atom_site_symmetry_multiplicity
_atom_site_calc_flag
_atom_site_refinement_flags
_atom_site_disorder_assembly
_atom_site_disorder_group
Pt1 Pt 0.06613(2) 0.275421(15) 0.812027(19) 0.01298(10) Uani 1 1 d . . .
Cl1 Cl -0.01613(14) 0.25742(10) 0.91640(13) 0.0184(4) Uani 1 1 d . . .
Cl2 Cl 0.16686(14) 0.17250(11) 0.87934(13) 0.0194(4) Uani 1 1 d . . .
P1 P -0.04725(14) 0.36514(10) 0.74620(13) 0.0133(4) Uani 1 1 d . . .
P2 P 0.15709(14) 0.28851(10) 0.72089(14) 0.0142(4) Uani 1 1 d . . .
O1 O -0.2318(4) 0.3924(3) 0.6089(4) 0.0178(11) Uani 1 1 d . . .
O2 O -0.1904(4) 0.3660(3) 0.8315(4) 0.0176(11) Uani 1 1 d . . .
O3 O -0.3361(4) 0.3860(3) 0.6976(4) 0.0208(12) Uani 1 1 d . . .
O4 O 0.0039(4) 0.4333(3) 0.7159(3) 0.0157(11) Uani 1 1 d . . .
O5 O 0.3278(4) 0.3397(3) 0.6979(4) 0.0177(11) Uani 1 1 d . . .
O6 O 0.2869(4) 0.1698(3) 0.7545(3) 0.0157(11) Uani 1 1 d . . .
O7 O 0.4243(4) 0.2310(3) 0.7312(4) 0.0197(12) Uani 1 1 d . . .
O8 O 0.0888(4) 0.3331(3) 0.6327(4) 0.0163(11) Uani 1 1 d . . .
C1 C -0.1471(6) 0.2870(4) 0.5790(5) 0.0192(16) Uani 1 1 d . . .
H1A H -0.2142 0.2697 0.5347 0.029 Uiso 1 1 calc R . .
H1B H -0.1020 0.2455 0.6069 0.029 Uiso 1 1 calc R . .
H1C H -0.1118 0.3176 0.5484 0.029 Uiso 1 1 calc R . .
C2 C -0.1679(6) 0.3313(4) 0.6530(5) 0.0169(15) Uani 1 1 d . . .
C3 C -0.2253(6) 0.2849(4) 0.7011(6) 0.0196(17) Uani 1 1 d . . .
H3A H -0.2826 0.2572 0.6554 0.024 Uiso 1 1 calc R . .
H3B H -0.1751 0.2499 0.7420 0.024 Uiso 1 1 calc R . .
C4 C -0.2713(6) 0.3322(4) 0.7557(6) 0.0204(17) Uani 1 1 d . . .
C5 C -0.3368(6) 0.2903(5) 0.7977(7) 0.0262(19) Uani 1 1 d . . .
H5A H -0.3854 0.3233 0.8110 0.039 Uiso 1 1 calc R . .
H5B H -0.2903 0.2675 0.8541 0.039 Uiso 1 1 calc R . .
H5C H -0.3772 0.2528 0.7554 0.039 Uiso 1 1 calc R . .
C6 C -0.3545(7) 0.4831(5) 0.5976(6) 0.0267(19) Uani 1 1 d . . .
H6A H -0.4035 0.4556 0.5465 0.040 Uiso 1 1 calc R . .
H6B H -0.3164 0.5183 0.5750 0.040 Uiso 1 1 calc R . .
H6C H -0.3942 0.5086 0.6289 0.040 Uiso 1 1 calc R . .
C7 C -0.2777(6) 0.4324(4) 0.6620(6) 0.0202(17) Uani 1 1 d . . .
C8 C -0.1933(6) 0.4696(4) 0.7413(6) 0.0219(17) Uani 1 1 d . . .
H8A H -0.1496 0.5007 0.7182 0.026 Uiso 1 1 calc R . .
H8B H -0.2273 0.5009 0.7732 0.026 Uiso 1 1 calc R . .
C9 C -0.1232(6) 0.4146(4) 0.8074(5) 0.0160(15) Uani 1 1 d . . .
C10 C -0.0474(6) 0.4485(4) 0.8954(5) 0.0190(16) Uani 1 1 d . . .
H10A H -0.0880 0.4713 0.9279 0.028 Uiso 1 1 calc R . .
H10B H -0.0040 0.4851 0.8811 0.028 Uiso 1 1 calc R . .
H10C H -0.0019 0.4107 0.9335 0.028 Uiso 1 1 calc R . .
C11 C -0.0267(6) 0.4665(4) 0.6266(5) 0.0179(16) Uani 1 1 d . . .
H11A H -0.0800 0.5047 0.6194 0.022 Uiso 1 1 calc R . .
H11B H -0.0570 0.4297 0.5787 0.022 Uiso 1 1 calc R . .
C12 C 0.0712(6) 0.4983(4) 0.6202(5) 0.0164(15) Uani 1 1 d . . .
C13 C 0.0955(6) 0.5709(4) 0.6413(5) 0.0173(16) Uani 1 1 d . . .
H13 H 0.0494 0.6005 0.6588 0.021 Uiso 1 1 calc R . .
C14 C 0.1883(7) 0.6004(4) 0.6366(6) 0.0237(18) Uani 1 1 d . . .
H14 H 0.2052 0.6498 0.6511 0.028 Uiso 1 1 calc R . .
C15 C 0.2541(6) 0.5576(5) 0.6109(6) 0.0232(18) Uani 1 1 d . . .
H15 H 0.3165 0.5779 0.6074 0.028 Uiso 1 1 calc R . .
C16 C 0.2315(7) 0.4846(4) 0.5898(6) 0.0220(17) Uani 1 1 d . . .
H16 H 0.2786 0.4555 0.5728 0.026 Uiso 1 1 calc R . .
C17 C 0.1395(6) 0.4546(4) 0.5936(5) 0.0159(15) Uani 1 1 d . . .
C18 C 0.1144(6) 0.3763(4) 0.5661(5) 0.0177(16) Uani 1 1 d . . .
H18A H 0.0540 0.3746 0.5075 0.021 Uiso 1 1 calc R . .
H18B H 0.1758 0.3542 0.5568 0.021 Uiso 1 1 calc R . .
C19 C 0.2870(6) 0.4055(4) 0.8103(6) 0.0208(17) Uani 1 1 d . . .
H19A H 0.3573 0.4272 0.8291 0.031 Uiso 1 1 calc R . .
H19B H 0.2661 0.4013 0.8629 0.031 Uiso 1 1 calc R . .
H19C H 0.2363 0.4362 0.7643 0.031 Uiso 1 1 calc R . .
C20 C 0.2889(6) 0.3306(4) 0.7708(5) 0.0185(16) Uani 1 1 d . . .
C21 C 0.3612(6) 0.2788(4) 0.8408(5) 0.0175(16) Uani 1 1 d . . .
H21A H 0.4292 0.3032 0.8740 0.021 Uiso 1 1 calc R . .
H21B H 0.3287 0.2660 0.8852 0.021 Uiso 1 1 calc R . .
C22 C 0.3811(5) 0.2105(4) 0.7970(5) 0.0186(17) Uani 1 1 d . . .
C23 C 0.4595(6) 0.1610(5) 0.8640(6) 0.0247(18) Uani 1 1 d . . .
H23A H 0.4357 0.1500 0.9138 0.037 Uiso 1 1 calc R . .
H23B H 0.5285 0.1849 0.8882 0.037 Uiso 1 1 calc R . .
H23C H 0.4655 0.1160 0.8336 0.037 Uiso 1 1 calc R . .
C24 C 0.4075(6) 0.2974(5) 0.5986(6) 0.0242(18) Uani 1 1 d . . .
H24A H 0.3586 0.3246 0.5473 0.036 Uiso 1 1 calc R . .
H24B H 0.4323 0.2544 0.5762 0.036 Uiso 1 1 calc R . .
H24C H 0.4679 0.3281 0.6323 0.036 Uiso 1 1 calc R . .
C25 C 0.3519(6) 0.2745(4) 0.6602(6) 0.0185(16) Uani 1 1 d . . .
C26 C 0.2552(6) 0.2284(4) 0.6128(5) 0.0169(15) Uani 1 1 d . . .
H26A H 0.2755 0.1852 0.5860 0.020 Uiso 1 1 calc R . .
H26B H 0.2033 0.2565 0.5631 0.020 Uiso 1 1 calc R . .
C27 C 0.2054(6) 0.2045(4) 0.6806(5) 0.0157(15) Uani 1 1 d . . .
C28 C 0.1167(6) 0.1507(4) 0.6407(6) 0.0191(16) Uani 1 1 d . . .
H28A H 0.1429 0.1084 0.6181 0.029 Uiso 1 1 calc R . .
H28B H 0.0595 0.1734 0.5905 0.029 Uiso 1 1 calc R . .
H28C H 0.0902 0.1354 0.6875 0.029 Uiso 1 1 calc R . .
C29 C 0.5005(10) 0.5649(7) 0.8434(8) 0.057(3) Uani 1 1 d D . .
H29A H 0.4295 0.5548 0.8440 0.068 Uiso 1 1 calc R A 1
H29B H 0.4977 0.6108 0.8104 0.068 Uiso 1 1 calc R A 1
Cl3 Cl 0.5411(3) 0.49455(19) 0.7916(2) 0.0625(9) Uani 1 1 d . B .
Cl4A Cl 0.5958(4) 0.5714(3) 0.9578(3) 0.0676(13) Uani 0.738(6) 1 d P B 1
Cl4B Cl 0.5139(13) 0.5823(8) 0.9492(8) 0.0676(13) Uani 0.262(6) 1 d PD B 2
C30 C 0.2549(9) 0.5978(8) 0.9909(8) 0.056(3) Uani 1 1 d . . .
H30A H 0.2743 0.5527 1.0270 0.067 Uiso 1 1 calc R . .
H30B H 0.2145 0.6287 1.0175 0.067 Uiso 1 1 calc R . .
Cl5 Cl 0.3728(3) 0.6445(2) 0.9953(2) 0.0679(9) Uani 1 1 d . . .
Cl6 Cl 0.1774(3) 0.5770(2) 0.8798(3) 0.0740(10) Uani 1 1 d . . .

loop_
_atom_site_aniso_label
_atom_site_aniso_U_11
_atom_site_aniso_U_22
_atom_site_aniso_U_33
_atom_site_aniso_U_23
_atom_site_aniso_U_13
_atom_site_aniso_U_12
Pt1 0.00959(14) 0.01456(16) 0.01374(16) 0.00122(12) 0.00307(10) 0.00015(10)
Cl1 0.0162(9) 0.0219(10) 0.0190(9) 0.0034(8) 0.0087(7) 0.0029(7)
Cl2 0.0178(8) 0.0223(9) 0.0190(9) 0.0065(8) 0.0078(7) 0.0068(7)
P1 0.0105(8) 0.0142(9) 0.0153(9) 0.0012(8) 0.0047(7) -0.0003(7)
P2 0.0104(8) 0.0165(10) 0.0154(10) 0.0002(8) 0.0045(7) -0.0001(7)
O1 0.015(3) 0.018(3) 0.018(3) 0.004(2) 0.004(2) 0.006(2)
O2 0.009(2) 0.023(3) 0.021(3) 0.002(2) 0.006(2) 0.001(2)
O3 0.013(3) 0.022(3) 0.029(3) 0.008(3) 0.010(2) 0.004(2)
O4 0.018(3) 0.013(3) 0.014(3) 0.004(2) 0.003(2) 0.000(2)
O5 0.014(3) 0.020(3) 0.021(3) 0.000(2) 0.008(2) -0.001(2)
O6 0.010(2) 0.019(3) 0.017(3) 0.003(2) 0.003(2) 0.002(2)
O7 0.011(2) 0.026(3) 0.021(3) 0.006(2) 0.004(2) 0.001(2)
O8 0.014(2) 0.017(3) 0.017(3) 0.003(2) 0.005(2) 0.000(2)
C1 0.014(4) 0.025(4) 0.016(4) -0.003(3) 0.001(3) -0.002(3)
C2 0.011(3) 0.014(4) 0.022(4) 0.001(3) 0.001(3) 0.000(3)
C3 0.009(3) 0.019(4) 0.028(4) 0.002(3) 0.003(3) 0.002(3)
C4 0.014(4) 0.021(4) 0.027(4) 0.001(4) 0.008(3) 0.002(3)
C5 0.016(4) 0.026(5) 0.041(5) 0.004(4) 0.015(4) 0.002(3)
C6 0.021(4) 0.023(4) 0.033(5) 0.004(4) 0.005(4) 0.006(3)
C7 0.008(3) 0.021(4) 0.030(5) -0.002(4) 0.005(3) 0.000(3)
C8 0.024(4) 0.017(4) 0.028(5) 0.001(3) 0.014(4) 0.003(3)
C9 0.016(4) 0.013(4) 0.020(4) 0.001(3) 0.008(3) 0.001(3)
C10 0.021(4) 0.020(4) 0.017(4) -0.005(3) 0.008(3) -0.001(3)
C11 0.016(4) 0.018(4) 0.019(4) 0.001(3) 0.005(3) -0.002(3)
C12 0.014(4) 0.019(4) 0.012(4) 0.007(3) 0.000(3) 0.003(3)
C13 0.017(4) 0.017(4) 0.016(4) 0.001(3) 0.003(3) -0.001(3)
C14 0.029(5) 0.015(4) 0.023(4) -0.001(3) 0.006(4) -0.003(3)
C15 0.011(4) 0.035(5) 0.022(4) 0.005(4) 0.003(3) -0.004(3)
C16 0.026(4) 0.017(4) 0.023(4) 0.004(3) 0.009(3) 0.003(3)
C17 0.015(4) 0.020(4) 0.009(4) 0.004(3) 0.001(3) -0.001(3)
C18 0.015(4) 0.021(4) 0.018(4) 0.005(3) 0.008(3) 0.000(3)
C19 0.017(4) 0.016(4) 0.025(4) 0.001(3) 0.004(3) -0.002(3)
C20 0.018(4) 0.022(4) 0.017(4) 0.001(3) 0.008(3) 0.000(3)
C21 0.007(3) 0.022(4) 0.020(4) 0.000(3) 0.001(3) 0.000(3)
C22 0.005(3) 0.031(5) 0.017(4) 0.003(3) 0.001(3) -0.003(3)
C23 0.014(4) 0.033(5) 0.024(4) 0.007(4) 0.003(3) 0.001(3)
C24 0.018(4) 0.030(5) 0.025(5) 0.004(4) 0.008(3) 0.001(3)
C25 0.015(4) 0.022(4) 0.021(4) 0.003(3) 0.009(3) 0.002(3)
C26 0.016(4) 0.015(4) 0.021(4) 0.002(3) 0.009(3) 0.004(3)
C27 0.012(3) 0.016(4) 0.019(4) 0.000(3) 0.006(3) 0.002(3)
C28 0.016(4) 0.014(4) 0.024(4) -0.005(3) 0.004(3) -0.001(3)
C29 0.050(7) 0.068(8) 0.059(8) -0.001(7) 0.029(6) -0.015(6)
Cl3 0.063(2) 0.062(2) 0.067(2) 0.0095(17) 0.0301(17) 0.0055(15)
Cl4A 0.072(3) 0.074(3) 0.053(2) -0.002(2) 0.019(2) -0.012(3)
Cl4B 0.072(3) 0.074(3) 0.053(2) -0.002(2) 0.019(2) -0.012(3)
C30 0.033(6) 0.082(9) 0.052(8) 0.022(7) 0.016(5) 0.003(6)
Cl5 0.0436(17) 0.091(3) 0.064(2) 0.0004(19) 0.0138(15) -0.0030(16)
Cl6 0.064(2) 0.076(2) 0.074(2) -0.024(2) 0.0159(19) -0.0138(18)

loop_
_atom_type_symbol
_atom_type_description
_atom_type_scat_dispersion_real
_atom_type_scat_dispersion_imag
_atom_type_scat_source
C C 0.0033 0.0016 'International Tables Vol C Tables 4.2.6.8 and 6.1.1.4'
H H 0.0000 0.0000 'International Tables Vol C Tables 4.2.6.8 and 6.1.1.4'
O O 0.0106 0.0060 'International Tables Vol C Tables 4.2.6.8 and 6.1.1.4'
P P 0.1023 0.0942 'International Tables Vol C Tables 4.2.6.8 and 6.1.1.4'
Cl Cl 0.1484 0.1585 'International Tables Vol C Tables 4.2.6.8 and 6.1.1.4'
Pt Pt -1.7033 8.3905 'International Tables Vol C Tables 4.2.6.8 and 6.1.1.4'

loop_
_geom_angle_atom_site_label_1
_geom_angle_atom_site_label_2
_geom_angle_atom_site_label_3
_geom_angle
P2 Pt1 P1 94.06(7)
P2 Pt1 Cl1 175.16(7)
P1 Pt1 Cl1 90.35(7)
P2 Pt1 Cl2 90.59(7)
P1 Pt1 Cl2 172.96(7)
Cl1 Pt1 Cl2 85.21(6)
O4 P1 C2 112.4(3)
O4 P1 C9 99.0(3)
C2 P1 C9 94.5(3)
O4 P1 Pt1 114.8(2)
C2 P1 Pt1 112.1(2)
C9 P1 Pt1 122.0(3)
O8 P2 C20 108.7(3)
O8 P2 C27 107.0(3)
C20 P2 C27 94.9(3)
O8 P2 Pt1 109.8(2)
C20 P2 Pt1 116.9(3)
C27 P2 Pt1 118.4(2)
C7 O1 C2 115.9(6)
C9 O2 C4 114.7(6)
C4 O3 C7 111.9(6)
C11 O4 P1 128.6(5)
C25 O5 C20 116.3(6)
C22 O6 C27 116.3(6)
C22 O7 C25 111.8(5)
C18 O8 P2 134.1(5)
C2 C1 H1A 109.5
C2 C1 H1B 109.5
H1A C1 H1B 109.5
C2 C1 H1C 109.5
H1A C1 H1C 109.5
H1B C1 H1C 109.5
O1 C2 C3 110.5(6)
O1 C2 C1 107.1(6)
C3 C2 C1 110.6(6)
O1 C2 P1 108.8(5)
C3 C2 P1 104.7(5)
C1 C2 P1 115.1(5)
C4 C3 C2 110.8(6)
C4 C3 H3A 109.5
C2 C3 H3A 109.5
C4 C3 H3B 109.5
C2 C3 H3B 109.5
H3A C3 H3B 108.1
O3 C4 O2 109.9(6)
O3 C4 C5 108.5(6)
O2 C4 C5 104.5(7)
O3 C4 C3 108.8(7)
O2 C4 C3 112.0(6)
C5 C4 C3 113.2(7)
C4 C5 H5A 109.5
C4 C5 H5B 109.5
H5A C5 H5B 109.5
C4 C5 H5C 109.5
H5A C5 H5C 109.5
H5B C5 H5C 109.5
C7 C6 H6A 109.5
C7 C6 H6B 109.5
H6A C6 H6B 109.5
C7 C6 H6C 109.5
H6A C6 H6C 109.5
H6B C6 H6C 109.5
O3 C7 O1 110.8(6)
O3 C7 C6 107.2(6)
O1 C7 C6 105.7(7)
O3 C7 C8 107.9(7)
O1 C7 C8 111.0(6)
C6 C7 C8 114.2(7)
C9 C8 C7 111.2(6)
C9 C8 H8A 109.4
C7 C8 H8A 109.4
C9 C8 H8B 109.4
C7 C8 H8B 109.4
H8A C8 H8B 108.0
O2 C9 C8 107.5(6)
O2 C9 C10 107.3(6)
C8 C9 C10 113.5(6)
O2 C9 P1 111.0(5)
C8 C9 P1 107.0(5)
C10 C9 P1 110.6(5)
C9 C10 H10A 109.5
C9 C10 H10B 109.5
H10A C10 H10B 109.5
C9 C10 H10C 109.5
H10A C10 H10C 109.5
H10B C10 H10C 109.5
O4 C11 C12 106.8(6)
O4 C11 H11A 110.4
C12 C11 H11A 110.4
O4 C11 H11B 110.4
C12 C11 H11B 110.4
H11A C11 H11B 108.6
C13 C12 C17 119.9(7)
C13 C12 C11 120.1(7)
C17 C12 C11 120.0(7)
C12 C13 C14 120.0(7)
C12 C13 H13 120.0
C14 C13 H13 120.0
C15 C14 C13 119.8(8)
C15 C14 H14 120.1
C13 C14 H14 120.1
C14 C15 C16 121.3(8)
C14 C15 H15 119.4
C16 C15 H15 119.4
C15 C16 C17 119.8(8)
C15 C16 H16 120.1
C17 C16 H16 120.1
C16 C17 C12 119.4(7)
C16 C17 C18 118.6(7)
C12 C17 C18 122.0(7)
O8 C18 C17 113.6(6)
O8 C18 H18A 108.8
C17 C18 H18A 108.8
O8 C18 H18B 108.8
C17 C18 H18B 108.8
H18A C18 H18B 107.7
C20 C19 H19A 109.5
C20 C19 H19B 109.5
H19A C19 H19B 109.5
C20 C19 H19C 109.5
H19A C19 H19C 109.5
H19B C19 H19C 109.5
O5 C20 C21 109.0(6)
O5 C20 C19 107.0(6)
C21 C20 C19 112.0(6)
O5 C20 P2 107.0(5)
C21 C20 P2 108.3(5)
C19 C20 P2 113.4(5)
C22 C21 C20 111.5(6)
C22 C21 H21A 109.3
C20 C21 H21A 109.3
C22 C21 H21B 109.3
C20 C21 H21B 109.3
H21A C21 H21B 108.0
O6 C22 O7 109.8(6)
O6 C22 C23 107.2(6)
O7 C22 C23 107.4(6)
O6 C22 C21 111.9(6)
O7 C22 C21 107.9(6)
C23 C22 C21 112.5(7)
C22 C23 H23A 109.5
C22 C23 H23B 109.5
H23A C23 H23B 109.5
C22 C23 H23C 109.5
H23A C23 H23C 109.5
H23B C23 H23C 109.5
C25 C24 H24A 109.5
C25 C24 H24B 109.5
H24A C24 H24B 109.5
C25 C24 H24C 109.5
H24A C24 H24C 109.5
H24B C24 H24C 109.5
O5 C25 O7 109.8(6)
O5 C25 C24 106.4(6)
O7 C25 C24 107.5(6)
O5 C25 C26 112.8(6)
O7 C25 C26 107.2(6)
C24 C25 C26 113.0(7)
C25 C26 C27 110.0(6)
C25 C26 H26A 109.7
C27 C26 H26A 109.7
C25 C26 H26B 109.7
C27 C26 H26B 109.7
H26A C26 H26B 108.2
O6 C27 C28 107.9(6)
O6 C27 C26 106.9(6)
C28 C27 C26 112.8(7)
O6 C27 P2 110.6(5)
C28 C27 P2 110.9(5)
C26 C27 P2 107.6(5)
C27 C28 H28A 109.5
C27 C28 H28B 109.5
H28A C28 H28B 109.5
C27 C28 H28C 109.5
H28A C28 H28C 109.5
H28B C28 H28C 109.5
Cl4B C29 Cl3 133.9(10)
Cl3 C29 Cl4A 106.8(7)
Cl4B C29 H29A 76.6
Cl3 C29 H29A 110.4
Cl4A C29 H29A 110.4
Cl4B C29 H29B 109.8
Cl3 C29 H29B 110.4
Cl4A C29 H29B 110.4
H29A C29 H29B 108.6
Cl6 C30 Cl5 110.3(6)
Cl6 C30 H30A 109.6
Cl5 C30 H30A 109.6
Cl6 C30 H30B 109.6
Cl5 C30 H30B 109.6
H30A C30 H30B 108.1

loop_
_geom_bond_atom_site_label_1
_geom_bond_atom_site_label_2
_geom_bond_distance
Pt1 P2 2.2395(19)
Pt1 P1 2.2447(19)
Pt1 Cl1 2.3421(18)
Pt1 Cl2 2.3583(18)
P1 O4 1.597(5)
P1 C2 1.869(8)
P1 C9 1.897(8)
P2 O8 1.594(5)
P2 C20 1.849(8)
P2 C27 1.887(8)
O1 C7 1.428(9)
O1 C2 1.439(9)
O2 C9 1.432(9)
O2 C4 1.441(9)
O3 C4 1.421(9)
O3 C7 1.422(9)
O4 C11 1.456(9)
O5 C25 1.435(9)
O5 C20 1.450(9)
O6 C22 1.425(9)
O6 C27 1.435(9)
O7 C22 1.427(9)
O7 C25 1.437(9)
O8 C18 1.467(9)
C1 C2 1.541(11)
C1 H1A 0.9800
C1 H1B 0.9800
C1 H1C 0.9800
C2 C3 1.540(11)
C3 C4 1.519(11)
C3 H3A 0.9900
C3 H3B 0.9900
C4 C5 1.511(11)
C5 H5A 0.9800
C5 H5B 0.9800
C5 H5C 0.9800
C6 C7 1.493(11)
C6 H6A 0.9800
C6 H6B 0.9800
C6 H6C 0.9800
C7 C8 1.521(11)
C8 C9 1.519(11)
C8 H8A 0.9900
C8 H8B 0.9900
C9 C10 1.530(11)
C10 H10A 0.9800
C10 H10B 0.9800
C10 H10C 0.9800
C11 C12 1.497(10)
C11 H11A 0.9900
C11 H11B 0.9900
C12 C13 1.393(11)
C12 C17 1.409(11)
C13 C14 1.405(11)
C13 H13 0.9500
C14 C15 1.366(12)
C14 H14 0.9500
C15 C16 1.395(12)
C15 H15 0.9500
C16 C17 1.394(11)
C16 H16 0.9500
C17 C18 1.513(11)
C18 H18A 0.9900
C18 H18B 0.9900
C19 C20 1.523(11)
C19 H19A 0.9800
C19 H19B 0.9800
C19 H19C 0.9800
C20 C21 1.522(10)
C21 C22 1.514(11)
C21 H21A 0.9900
C21 H21B 0.9900
C22 C23 1.508(11)
C23 H23A 0.9800
C23 H23B 0.9800
C23 H23C 0.9800
C24 C25 1.503(11)
C24 H24A 0.9800
C24 H24B 0.9800
C24 H24C 0.9800
C25 C26 1.516(11)
C26 C27 1.534(10)
C26 H26A 0.9900
C26 H26B 0.9900
C27 C28 1.513(10)
C28 H28A 0.9800
C28 H28B 0.9800
C28 H28C 0.9800
C29 Cl4B 1.652(14)
C29 Cl3 1.735(13)
C29 Cl4A 1.805(13)
C29 H29A 0.9900
C29 H29B 0.9900
C30 Cl6 1.732(13)
C30 Cl5 1.805(12)
C30 H30A 0.9900
C30 H30B 0.9900

loop_
_geom_torsion_atom_site_label_1
_geom_torsion_atom_site_label_2
_geom_torsion_atom_site_label_3
_geom_torsion_atom_site_label_4
_geom_torsion
P2 Pt1 P1 O4 -37.7(2)
Cl1 Pt1 P1 O4 140.3(2)
P2 Pt1 P1 C2 92.2(3)
Cl1 Pt1 P1 C2 -89.8(3)
P2 Pt1 P1 C9 -157.1(3)
Cl1 Pt1 P1 C9 20.9(3)
P1 Pt1 P2 O8 -17.9(2)
Cl2 Pt1 P2 O8 156.8(2)
P1 Pt1 P2 C20 106.4(3)
Cl2 Pt1 P2 C20 -78.9(3)
P1 Pt1 P2 C27 -141.1(3)
Cl2 Pt1 P2 C27 33.6(3)
C2 P1 O4 C11 -5.1(7)
C9 P1 O4 C11 -103.8(6)
Pt1 P1 O4 C11 124.6(5)
C20 P2 O8 C18 28.8(7)
C27 P2 O8 C18 -72.5(7)
Pt1 P2 O8 C18 157.8(6)
C7 O1 C2 C3 47.3(8)
C7 O1 C2 C1 167.8(6)
C7 O1 C2 P1 -67.2(7)
O4 P1 C2 O1 -43.7(6)
C9 P1 C2 O1 58.0(5)
Pt1 P1 C2 O1 -174.7(4)
O4 P1 C2 C3 -161.8(4)
C9 P1 C2 C3 -60.2(5)
Pt1 P1 C2 C3 67.1(5)
O4 P1 C2 C1 76.5(6)
C9 P1 C2 C1 178.1(6)
Pt1 P1 C2 C1 -54.6(6)
O1 C2 C3 C4 -46.7(8)
C1 C2 C3 C4 -165.1(6)
P1 C2 C3 C4 70.3(7)
C7 O3 C4 O2 60.8(8)
C7 O3 C4 C5 174.4(7)
C7 O3 C4 C3 -62.1(8)
C9 O2 C4 O3 -58.5(8)
C9 O2 C4 C5 -174.6(6)
C9 O2 C4 C3 62.5(8)
C2 C3 C4 O3 54.3(8)
C2 C3 C4 O2 -67.3(8)
C2 C3 C4 C5 174.9(7)
C4 O3 C7 O1 61.4(8)
C4 O3 C7 C6 176.2(7)
C4 O3 C7 C8 -60.4(8)
C2 O1 C7 O3 -54.1(8)
C2 O1 C7 C6 -169.8(6)
C2 O1 C7 C8 65.8(8)
O3 C7 C8 C9 56.7(8)
O1 C7 C8 C9 -64.9(8)
C6 C7 C8 C9 175.8(7)
C4 O2 C9 C8 54.2(8)
C4 O2 C9 C10 176.6(6)
C4 O2 C9 P1 -62.5(7)
C7 C8 C9 O2 -52.9(8)
C7 C8 C9 C10 -171.4(6)
C7 C8 C9 P1 66.4(7)
O4 P1 C9 O2 171.7(5)
C2 P1 C9 O2 58.2(5)
Pt1 P1 C9 O2 -61.5(6)
O4 P1 C9 C8 54.6(5)
C2 P1 C9 C8 -58.9(6)
Pt1 P1 C9 C8 -178.5(4)
O4 P1 C9 C10 -69.4(6)
C2 P1 C9 C10 177.1(5)
Pt1 P1 C9 C10 57.5(6)
P1 O4 C11 C12 -150.3(5)
O4 C11 C12 C13 -94.8(8)
O4 C11 C12 C17 84.6(8)
C17 C12 C13 C14 -0.4(12)
C11 C12 C13 C14 179.0(7)
C12 C13 C14 C15 0.3(12)
C13 C14 C15 C16 -0.5(13)
C14 C15 C16 C17 0.8(13)
C15 C16 C17 C12 -0.9(12)
C15 C16 C17 C18 177.2(7)
C13 C12 C17 C16 0.7(11)
C11 C12 C17 C16 -178.7(7)
C13 C12 C17 C18 -177.3(7)
C11 C12 C17 C18 3.3(11)
P2 O8 C18 C17 -86.9(8)
C16 C17 C18 O8 129.8(7)
C12 C17 C18 O8 -52.2(9)
C25 O5 C20 C21 49.2(8)
C25 O5 C20 C19 170.5(6)
C25 O5 C20 P2 -67.7(7)
O8 P2 C20 O5 -49.8(6)
C27 P2 C20 O5 59.9(5)
Pt1 P2 C20 O5 -174.7(4)
O8 P2 C20 C21 -167.2(5)
C27 P2 C20 C21 -57.4(6)
Pt1 P2 C20 C21 68.0(6)
O8 P2 C20 C19 67.9(6)
C27 P2 C20 C19 177.6(6)
Pt1 P2 C20 C19 -57.0(6)
O5 C20 C21 C22 -49.5(8)
C19 C20 C21 C22 -167.7(6)
P2 C20 C21 C22 66.5(7)
C27 O6 C22 O7 -56.8(8)
C27 O6 C22 C23 -173.3(6)
C27 O6 C22 C21 62.9(8)
C25 O7 C22 O6 59.7(8)
C25 O7 C22 C23 175.9(6)
C25 O7 C22 C21 -62.5(7)
C20 C21 C22 O6 -63.9(8)
C20 C21 C22 O7 56.9(7)
C20 C21 C22 C23 175.3(6)
C20 O5 C25 O7 -54.4(8)
C20 O5 C25 C24 -170.4(6)
C20 O5 C25 C26 65.1(8)
C22 O7 C25 O5 60.8(7)
C22 O7 C25 C24 176.1(6)
C22 O7 C25 C26 -62.1(8)
O5 C25 C26 C27 -61.6(8)
O7 C25 C26 C27 59.5(8)
C24 C25 C26 C27 177.7(6)
C22 O6 C27 C28 175.6(6)
C22 O6 C27 C26 54.0(8)
C22 O6 C27 P2 -62.9(7)
C25 C26 C27 O6 -54.3(8)
C25 C26 C27 C28 -172.8(6)
C25 C26 C27 P2 64.5(7)
O8 P2 C27 O6 166.6(4)
C20 P2 C27 O6 55.4(5)
Pt1 P2 C27 O6 -68.9(5)
O8 P2 C27 C28 -73.7(6)
C20 P2 C27 C28 175.1(6)
Pt1 P2 C27 C28 50.8(6)
O8 P2 C27 C26 50.1(6)
C20 P2 C27 C26 -61.1(5)
Pt1 P2 C27 C26 174.7(4)
